data_4502912
loop_
_publ_author_name
'Yang, Jin-Xia'
'Zhang, Xin'
'Cheng, Jian-Kai'
'Zhang, Jian'
'Yao, Yuan-Gen'

_publ_section_title
;
 pH Influence on the Structural Variations of 4,4&#x2032;-Oxydiphthalate
 Coordination Polymers
;
_journal_issue 1
_journal_name_full 'Crystal Growth &amp; Design'
_journal_page_first 333
_journal_paper_doi 10.1021/cg201143f
_journal_volume 12
_journal_year 2012
_chemical_formula_moiety '2(C40 H30 N4 O9 Zn2), 8(O0.50), 2(O0.50), 4(O0.50)'
_chemical_formula_sum 'C80 H60 N8 O27 Zn4'
_chemical_formula_weight 1826.92
_chemical_name_systematic
; 
 ? 
;
_space_group_IT_number 15
_symmetry_cell_setting monoclinic
_symmetry_space_group_name_Hall '-C 2yc'
_symmetry_space_group_name_H-M 'C 1 2/c 1'
_atom_sites_solution_hydrogens geom
_atom_sites_solution_primary direct
_atom_sites_solution_secondary difmap
_audit_creation_method SHELXL-97
_cell_angle_alpha 90.00
_cell_angle_beta 103.461(3)
_cell_angle_gamma 90.00
_cell_formula_units_Z 2
_cell_length_a 21.0705(5)
_cell_length_b 18.4633(5)
_cell_length_c 12.0995(3)
_cell_measurement_reflns_used 4553
_cell_measurement_temperature 293(2)
_cell_measurement_theta_max 28.7678
_cell_measurement_theta_min 2.4149
_cell_volume 4577.8(2)
_computing_structure_refinement 'SHELXL-97 (Sheldrick, 1997)'
_computing_structure_solution 'SHELXS-97 (Sheldrick, 1990)'
_diffrn_ambient_temperature 293(2)
_diffrn_measured_fraction_theta_full 0.994
_diffrn_measured_fraction_theta_max 0.994
_diffrn_measurement_device_type 'Xcalibur, Eos'
_diffrn_measurement_method '\w scans'
_diffrn_radiation_monochromator graphite
_diffrn_radiation_source 'fine-focus sealed tube'
_diffrn_radiation_type MoK\a
_diffrn_radiation_wavelength 0.71073
_diffrn_reflns_av_R_equivalents 0.0196
_diffrn_reflns_av_sigmaI/netI 0.0381
_diffrn_reflns_limit_h_max 25
_diffrn_reflns_limit_h_min -25
_diffrn_reflns_limit_k_max 13
_diffrn_reflns_limit_k_min -21
_diffrn_reflns_limit_l_max 14
_diffrn_reflns_limit_l_min -13
_diffrn_reflns_number 8531
_diffrn_reflns_theta_full 25.00
_diffrn_reflns_theta_max 25.00
_diffrn_reflns_theta_min 2.80
_diffrn_standards_decay_% none
_diffrn_standards_interval_count 0
_diffrn_standards_interval_time none
_diffrn_standards_number none
_exptl_absorpt_coefficient_mu 1.111
_exptl_absorpt_correction_T_max 1.00000
_exptl_absorpt_correction_T_min 0.97257
_exptl_absorpt_correction_type multi-scan
_exptl_absorpt_process_details crystalclear
_exptl_crystal_colour colorless
_exptl_crystal_density_diffrn 1.325
_exptl_crystal_density_method 'not measured'
_exptl_crystal_description block
_exptl_crystal_F_000 1864
_exptl_crystal_size_max 0.2
_exptl_crystal_size_mid 0.2
_exptl_crystal_size_min 0.2
_refine_diff_density_max 1.091
_refine_diff_density_min -0.321
_refine_diff_density_rms 0.105
_refine_ls_extinction_method none
_refine_ls_goodness_of_fit_ref 1.104
_refine_ls_hydrogen_treatment constr
_refine_ls_matrix_type full
_refine_ls_number_parameters 281
_refine_ls_number_reflns 4014
_refine_ls_number_restraints 0
_refine_ls_restrained_S_all 1.104
_refine_ls_R_factor_all 0.0654
_refine_ls_R_factor_gt 0.0505
_refine_ls_shift/su_max 0.006
_refine_ls_shift/su_mean 0.001
_refine_ls_structure_factor_coef Fsqd
_refine_ls_weighting_details 'calc w=1/[\s^2^(Fo^2^)+(0.0991P)^2^+0.0000P] where P=(Fo^2^+2Fc^2^)/3'
_refine_ls_weighting_scheme calc
_refine_ls_wR_factor_gt 0.1526
_refine_ls_wR_factor_ref 0.1570
_reflns_number_gt 2939
_reflns_number_total 4014
_reflns_threshold_expression >2sigma(I)
_cod_data_source_file cg201143f_si_002.cif
_cod_data_source_block Compound-3
_cod_original_sg_symbol_Hall '-C 2yc '
_cod_original_sg_symbol_H-M 'C 2/c'
_cod_original_formula_sum 'C80 H60 N8 O27 Zn4 '
_cod_database_code 4502912

loop_
_symmetry_equiv_pos_as_xyz
'x, y, z'
'-x, y, -z+1/2'
'x+1/2, y+1/2, z'
'-x+1/2, y+1/2, -z+1/2'
'-x, -y, -z'
'x, -y, z-1/2'
'-x+1/2, -y+1/2, -z'
'x+1/2, -y+1/2, z-1/2'

loop_
_atom_site_label
_atom_site_type_symbol
_atom_site_fract_x
_atom_site_fract_y
_atom_site_fract_z
_atom_site_U_iso_or_equiv
_atom_site_adp_type
_atom_site_occupancy
_atom_site_symmetry_multiplicity
_atom_site_calc_flag
_atom_site_refinement_flags
Zn1 Zn 0.207027(19) 0.02312(2) 0.89935(4) 0.0348(2) Uani 1 1 d .
O1 O 0.14517(13) 0.05017(16) 1.3218(3) 0.0460(7) Uani 1 1 d .
N1 N 0.29632(15) -0.0034(2) 0.9952(3) 0.0393(8) Uani 1 1 d .
C1 C 0.12084(17) 0.1479(2) 1.1922(3) 0.0359(9) Uani 1 1 d .
O1W O 0.1867(3) 0.2854(3) 0.8062(5) 0.136(2) Uani 1 1 d .
O2 O 0.22443(13) 0.09441(18) 1.2518(2) 0.0526(8) Uani 1 1 d .
N2 N 0.22698(16) 0.08432(18) 0.7736(3) 0.0424(8) Uani 1 1 d .
C2 C 0.1256(2) 0.1706(2) 1.0854(4) 0.0463(10) Uani 1 1 d .
O2W O 0.0583(8) 0.3135(12) 0.6720(9) 0.293(14) Uani 0.50 1 d P
O3 O 0.15903(13) 0.06572(16) 1.0041(3) 0.0490(8) Uani 1 1 d .
C3 C 0.0885(3) 0.2292(3) 1.0349(4) 0.0627(13) Uani 1 1 d .
H3A H 0.0924 0.2457 0.9642 0.075 Uiso 1 1 calc R
C4 C 0.0458(2) 0.2632(3) 1.0898(5) 0.0613(13) Uani 1 1 d .
H4A H 0.0210 0.3023 1.0557 0.074 Uiso 1 1 calc R
O4 O 0.2090(2) 0.1669(2) 0.9835(4) 0.0917(14) Uani 1 1 d .
O5 O 0.0000 0.2781(2) 1.2500 0.0536(12) Uani 1 2 d S
C5 C 0.04007(18) 0.2391(2) 1.1940(4) 0.0430(10) Uani 1 1 d .
C6 C 0.07768(18) 0.1823(2) 1.2465(4) 0.0378(9) Uani 1 1 d .
H6A H 0.0742 0.1668 1.3181 0.045 Uiso 1 1 calc R
C7 C 0.16763(18) 0.0941(2) 1.2582(3) 0.0366(9) Uani 1 1 d .
C8 C 0.1678(2) 0.1331(3) 1.0184(4) 0.0530(12) Uani 1 1 d .
O3W O 0.0000 -0.0055(14) 1.2500 0.220(13) Uani 0.50 2 d SP
C9 C 0.3168(2) 0.0287(3) 1.0946(4) 0.0619(14) Uani 1 1 d .
H9A H 0.2875 0.0570 1.1225 0.074 Uiso 1 1 calc R
O4W O -0.0367(8) 0.0241(16) 1.0341(16) 0.298(15) Uani 0.50 1 d P
C10 C 0.3793(2) 0.0221(3) 1.1581(5) 0.080(2) Uani 1 1 d .
H10A H 0.3918 0.0472 1.2263 0.096 Uiso 1 1 calc R
C11 C 0.4240(2) -0.0212(3) 1.1228(4) 0.0557(13) Uani 1 1 d .
C12 C 0.4031(2) -0.0562(3) 1.0230(4) 0.0516(11) Uani 1 1 d .
H12A H 0.4312 -0.0868 0.9960 0.062 Uiso 1 1 calc R
C13 C 0.33904(19) -0.0462(2) 0.9604(4) 0.0469(11) Uani 1 1 d .
H13A H 0.3255 -0.0705 0.8916 0.056 Uiso 1 1 calc R
C14 C 0.4940(2) -0.0272(3) 1.1882(5) 0.084(2) Uani 1 1 d .
H14A H 0.5119 -0.0716 1.1650 0.101 Uiso 1 1 calc R
H14B H 0.5182 0.0127 1.1658 0.101 Uiso 1 1 calc R
C15 C 0.1864(2) 0.0865(2) 0.6709(4) 0.0496(11) Uani 1 1 d .
H15A H 0.1486 0.0587 0.6580 0.059 Uiso 1 1 calc R
C16 C 0.1980(3) 0.1279(3) 0.5834(4) 0.0591(13) Uani 1 1 d .
H16A H 0.1677 0.1288 0.5139 0.071 Uiso 1 1 calc R
C17 C 0.2550(3) 0.1683(2) 0.5989(4) 0.0556(12) Uani 1 1 d .
C18 C 0.2957(3) 0.1662(3) 0.7038(5) 0.0701(15) Uani 1 1 d .
H18A H 0.3340 0.1932 0.7184 0.084 Uiso 1 1 calc R
C19 C 0.2810(2) 0.1246(3) 0.7885(4) 0.0598(13) Uani 1 1 d .
H19A H 0.3100 0.1245 0.8594 0.072 Uiso 1 1 calc R
C20 C 0.2685(3) 0.2158(3) 0.5047(5) 0.0712(15) Uani 1 1 d .
H20A H 0.3148 0.2263 0.5198 0.085 Uiso 1 1 calc R
H20B H 0.2565 0.1898 0.4331 0.085 Uiso 1 1 calc R

loop_
_atom_site_aniso_label
_atom_site_aniso_U_11
_atom_site_aniso_U_22
_atom_site_aniso_U_33
_atom_site_aniso_U_23
_atom_site_aniso_U_13
_atom_site_aniso_U_12
Zn1 0.0339(3) 0.0381(3) 0.0288(3) 0.0029(2) 0.00003(18) -0.00552(19)
O1 0.0470(16) 0.0440(16) 0.0447(18) 0.0069(15) 0.0060(14) 0.0133(13)
N1 0.0352(17) 0.0484(19) 0.0315(19) -0.0016(16) 0.0020(14) -0.0033(15)
C1 0.0336(19) 0.030(2) 0.040(2) -0.0017(18) 0.0000(16) -0.0006(16)
O1W 0.134(4) 0.108(4) 0.159(6) -0.001(4) 0.019(4) -0.035(3)
O2 0.0371(15) 0.072(2) 0.0438(18) 0.0053(16) 0.0001(13) 0.0088(15)
N2 0.0513(19) 0.0409(19) 0.0329(19) 0.0018(16) 0.0056(15) -0.0108(17)
C2 0.056(3) 0.041(2) 0.038(3) -0.001(2) 0.004(2) 0.005(2)
O2W 0.32(2) 0.47(3) 0.057(7) 0.004(12) -0.001(10) -0.32(2)
O3 0.0519(17) 0.0477(19) 0.0469(19) -0.0021(15) 0.0107(14) 0.0061(14)
C3 0.084(3) 0.055(3) 0.048(3) 0.014(2) 0.013(3) 0.023(3)
C4 0.071(3) 0.044(3) 0.062(3) 0.012(2) 0.001(3) 0.019(2)
O4 0.121(3) 0.071(3) 0.101(4) -0.009(2) 0.062(3) -0.017(2)
O5 0.042(2) 0.031(2) 0.092(4) 0.000 0.024(2) 0.000
C5 0.034(2) 0.029(2) 0.063(3) -0.003(2) 0.0047(19) -0.0007(17)
C6 0.036(2) 0.033(2) 0.041(2) 0.0020(19) 0.0035(17) -0.0018(17)
C7 0.039(2) 0.037(2) 0.030(2) -0.0046(18) 0.0004(17) 0.0045(18)
C8 0.064(3) 0.048(3) 0.047(3) 0.001(2) 0.013(2) 0.006(2)
O3W 0.080(12) 0.195(19) 0.40(4) 0.000 0.092(18) 0.000
C9 0.045(2) 0.086(4) 0.048(3) -0.018(3) -0.005(2) 0.023(3)
O4W 0.115(12) 0.62(5) 0.157(16) -0.05(2) 0.037(11) -0.095(17)
C10 0.047(3) 0.124(5) 0.055(3) -0.046(3) -0.017(2) 0.019(3)
C11 0.038(2) 0.074(3) 0.048(3) -0.019(3) -0.006(2) 0.008(2)
C12 0.044(2) 0.061(3) 0.046(3) -0.009(2) 0.003(2) 0.007(2)
C13 0.041(2) 0.056(3) 0.037(2) -0.009(2) -0.0048(19) 0.002(2)
C14 0.039(3) 0.121(5) 0.078(4) -0.048(3) -0.016(3) 0.023(3)
C15 0.060(3) 0.043(3) 0.039(2) 0.006(2) -0.001(2) -0.011(2)
C16 0.089(4) 0.050(3) 0.031(2) 0.004(2) 0.002(2) -0.010(3)
C17 0.081(3) 0.039(2) 0.052(3) 0.010(2) 0.026(3) -0.003(2)
C18 0.079(3) 0.063(3) 0.069(4) 0.011(3) 0.019(3) -0.028(3)
C19 0.066(3) 0.060(3) 0.047(3) 0.012(2) 0.000(2) -0.025(2)
C20 0.112(4) 0.052(3) 0.062(3) 0.005(3) 0.046(3) 0.002(3)

loop_
_atom_type_symbol
_atom_type_description
_atom_type_scat_dispersion_real
_atom_type_scat_dispersion_imag
_atom_type_scat_source
C C 0.0033 0.0016 'International Tables Vol C Tables 4.2.6.8 and 6.1.1.4'
H H 0.0000 0.0000 'International Tables Vol C Tables 4.2.6.8 and 6.1.1.4'
N N 0.0061 0.0033 'International Tables Vol C Tables 4.2.6.8 and 6.1.1.4'
O O 0.0106 0.0060 'International Tables Vol C Tables 4.2.6.8 and 6.1.1.4'
Zn Zn 0.2839 1.4301 'International Tables Vol C Tables 4.2.6.8 and 6.1.1.4'

loop_
_geom_angle_atom_site_label_1
_geom_angle_atom_site_label_2
_geom_angle_atom_site_label_3
_geom_angle
_geom_angle_site_symmetry_1
_geom_angle_site_symmetry_3
O1 Zn1 O3 101.60(13) 6 .
O1 Zn1 N2 104.93(13) 6 .
O3 Zn1 N2 119.51(14) . .
O1 Zn1 N1 122.18(13) 6 .
O3 Zn1 N1 106.06(13) . .
N2 Zn1 N1 103.77(14) . .
C7 O1 Zn1 115.3(2) . 6_556
C9 N1 C13 116.8(4) . .
C9 N1 Zn1 118.4(3) . .
C13 N1 Zn1 124.5(3) . .
C2 C1 C6 120.0(4) . .
C2 C1 C7 121.3(3) . .
C6 C1 C7 118.2(4) . .
C15 N2 C19 116.7(4) . .
C15 N2 Zn1 121.3(3) . .
C19 N2 Zn1 122.1(3) . .
C1 C2 C3 119.4(4) . .
C1 C2 C8 122.9(4) . .
C3 C2 C8 117.6(4) . .
C8 O3 Zn1 113.7(3) . .
C4 C3 C2 120.1(5) . .
C4 C3 H3A 119.9 . .
C2 C3 H3A 119.9 . .
C5 C4 C3 120.1(4) . .
C5 C4 H4A 120.0 . .
C3 C4 H4A 120.0 . .
C5 O5 C5 118.0(4) . 2_557
C4 C5 C6 120.5(4) . .
C4 C5 O5 118.1(4) . .
C6 C5 O5 121.1(4) . .
C5 C6 C1 119.9(4) . .
C5 C6 H6A 120.1 . .
C1 C6 H6A 120.1 . .
O2 C7 O1 123.1(4) . .
O2 C7 C1 120.0(4) . .
O1 C7 C1 116.9(3) . .
O4 C8 O3 123.3(5) . .
O4 C8 C2 120.5(4) . .
O3 C8 C2 116.2(4) . .
N1 C9 C10 122.6(4) . .
N1 C9 H9A 118.7 . .
C10 C9 H9A 118.7 . .
C9 C10 C11 121.2(5) . .
C9 C10 H10A 119.4 . .
C11 C10 H10A 119.4 . .
C12 C11 C10 116.8(4) . .
C12 C11 C14 120.6(4) . .
C10 C11 C14 122.5(4) . .
C11 C12 C13 119.5(4) . .
C11 C12 H12A 120.2 . .
C13 C12 H12A 120.2 . .
N1 C13 C12 123.0(4) . .
N1 C13 H13A 118.5 . .
C12 C13 H13A 118.5 . .
C14 C14 C11 117.0(6) 2_657 .
C14 C14 H14A 108.1 2_657 .
C11 C14 H14A 108.1 . .
C14 C14 H14B 108.1 2_657 .
C11 C14 H14B 108.1 . .
H14A C14 H14B 107.3 . .
N2 C15 C16 123.0(4) . .
N2 C15 H15A 118.5 . .
C16 C15 H15A 118.5 . .
C15 C16 C17 119.9(4) . .
C15 C16 H16A 120.1 . .
C17 C16 H16A 120.1 . .
C18 C17 C16 116.7(4) . .
C18 C17 C20 122.1(5) . .
C16 C17 C20 121.1(5) . .
C17 C18 C19 120.7(5) . .
C17 C18 H18A 119.6 . .
C19 C18 H18A 119.6 . .
N2 C19 C18 123.0(5) . .
N2 C19 H19A 118.5 . .
C18 C19 H19A 118.5 . .
C20 C20 C17 111.4(5) 7_556 .
C20 C20 H20A 109.3 7_556 .
C17 C20 H20A 109.3 . .
C20 C20 H20B 109.3 7_556 .
C17 C20 H20B 109.3 . .
H20A C20 H20B 108.0 . .

loop_
_geom_bond_atom_site_label_1
_geom_bond_atom_site_label_2
_geom_bond_distance
_geom_bond_site_symmetry_2
Zn1 O1 1.960(3) 6
Zn1 O3 1.961(3) .
Zn1 N2 2.016(3) .
Zn1 N1 2.027(3) .
O1 C7 1.282(5) .
O1 Zn1 1.960(3) 6_556
N1 C9 1.320(6) .
N1 C13 1.338(5) .
C1 C2 1.384(6) .
C1 C6 1.393(5) .
C1 C7 1.493(5) .
O2 C7 1.217(5) .
N2 C15 1.335(5) .
N2 C19 1.337(5) .
C2 C3 1.390(6) .
C2 C8 1.505(6) .
O3 C8 1.263(6) .
C3 C4 1.386(7) .
C3 H3A 0.9300 .
C4 C5 1.369(6) .
C4 H4A 0.9300 .
O4 C8 1.223(6) .
O5 C5 1.399(4) .
O5 C5 1.399(4) 2_557
C5 C6 1.378(6) .
C6 H6A 0.9300 .
C9 C10 1.368(7) .
C9 H9A 0.9300 .
C10 C11 1.376(7) .
C10 H10A 0.9300 .
C11 C12 1.351(6) .
C11 C14 1.507(6) .
C12 C13 1.398(6) .
C12 H12A 0.9300 .
C13 H13A 0.9300 .
C14 C14 1.458(11) 2_657
C14 H14A 0.9700 .
C14 H14B 0.9700 .
C15 C16 1.372(6) .
C15 H15A 0.9300 .
C16 C17 1.390(7) .
C16 H16A 0.9300 .
C17 C18 1.357(7) .
C17 C20 1.515(7) .
C18 C19 1.373(7) .
C18 H18A 0.9300 .
C19 H19A 0.9300 .
C20 C20 1.475(10) 7_556
C20 H20A 0.9700 .
C20 H20B 0.9700 .
